data_7207581
loop_
_publ_author_name
'Xiao, Dongrong'
'Chen, Haiyan'
'Sun, Dianzhen'
'He, Jianghong'
'Yan, Shiwei'
'Yang, Juan'
'Wang, Xin'
'Yuan, Ruo'
'Wang, Enbo'

_publ_section_title
;
 Guest-induced expanding and shrinking porous modulation based on
 interdigitated metal--organic frameworks constructed by
 4,4&#x2032;-sulfonyldibenzoate and barium ions
;
_journal_issue 8
_journal_name_full CrystEngComm
_journal_page_first 2849
_journal_paper_doi 10.1039/c2ce06428f
_journal_volume 14
_journal_year 2012
_chemical_formula_sum 'C14 H23 Ba O13.5 S'
_chemical_formula_weight 576.72
_chemical_name_systematic ?
_space_group_IT_number 2
_symmetry_cell_setting triclinic
_symmetry_space_group_name_Hall '-P 1'
_symmetry_space_group_name_H-M 'P -1'
_atom_sites_solution_hydrogens geom
_atom_sites_solution_primary direct
_atom_sites_solution_secondary difmap
_audit_creation_method SHELXL-97
_cell_angle_alpha 112.859(4)
_cell_angle_beta 91.748(4)
_cell_angle_gamma 91.742(4)
_cell_formula_units_Z 2
_cell_length_a 6.317(2)
_cell_length_b 14.130(5)
_cell_length_c 14.147(5)
_cell_measurement_reflns_used 9897
_cell_measurement_temperature 296(2)
_cell_measurement_theta_max 27.00
_cell_measurement_theta_min 2.61
_cell_volume 1161.8(7)
_computing_cell_refinement 'SMART (Bruker, 2001)'
_computing_data_collection 'SMART (Bruker, 2001)'
_computing_data_reduction 'SAINT (Bruker, 2001)'
_computing_molecular_graphics 'SHELXTL-PLUS (Sheldrick, 1990)'
_computing_publication_material 'SHELXL-97 (Sheldrick, 1997)'
_computing_structure_refinement 'SHELXL-97 (Sheldrick, 1997)'
_computing_structure_solution 'SHELXS-97 (Sheldrick, 1990)'
_diffrn_ambient_temperature 296(2)
_diffrn_measured_fraction_theta_full 0.975
_diffrn_measured_fraction_theta_max 0.975
_diffrn_measurement_device_type 'Bruker APEX CCD area-detector'
_diffrn_measurement_method 'phi and omega scans'
_diffrn_radiation_monochromator graphite
_diffrn_radiation_source 'fine-focus sealed tube'
_diffrn_radiation_type MoK\a
_diffrn_radiation_wavelength 0.71073
_diffrn_reflns_av_R_equivalents 0.0337
_diffrn_reflns_av_sigmaI/netI 0.0476
_diffrn_reflns_limit_h_max 8
_diffrn_reflns_limit_h_min -8
_diffrn_reflns_limit_k_max 18
_diffrn_reflns_limit_k_min -18
_diffrn_reflns_limit_l_max 18
_diffrn_reflns_limit_l_min -18
_diffrn_reflns_number 9897
_diffrn_reflns_theta_full 27.00
_diffrn_reflns_theta_max 27.00
_diffrn_reflns_theta_min 2.61
_exptl_absorpt_coefficient_mu 1.858
_exptl_absorpt_correction_T_max 0.5624
_exptl_absorpt_correction_T_min 0.4691
_exptl_absorpt_correction_type multi-scan
_exptl_absorpt_process_details 'SADABS(Sheldrick, 1996)'
_exptl_crystal_colour clourless
_exptl_crystal_density_diffrn 1.649
_exptl_crystal_density_method 'not measured'
_exptl_crystal_description block
_exptl_crystal_F_000 574
_exptl_crystal_size_max 0.48
_exptl_crystal_size_mid 0.44
_exptl_crystal_size_min 0.35
_refine_diff_density_max 4.171
_refine_diff_density_min -1.357
_refine_diff_density_rms 0.202
_refine_ls_extinction_method none
_refine_ls_goodness_of_fit_ref 0.997
_refine_ls_hydrogen_treatment mixed
_refine_ls_matrix_type full
_refine_ls_number_parameters 326
_refine_ls_number_reflns 4918
_refine_ls_number_restraints 48
_refine_ls_restrained_S_all 0.994
_refine_ls_R_factor_all 0.0580
_refine_ls_R_factor_gt 0.0549
_refine_ls_shift/su_max 0.001
_refine_ls_shift/su_mean 0.000
_refine_ls_structure_factor_coef Fsqd
_refine_ls_weighting_details 'calc w=1/[\s^2^(Fo^2^)+(0.1480P)^2^+0.0000P] where P=(Fo^2^+2Fc^2^)/3'
_refine_ls_weighting_scheme calc
_refine_ls_wR_factor_gt 0.1632
_refine_ls_wR_factor_ref 0.1675
_reflns_number_gt 4601
_reflns_number_total 4918
_reflns_threshold_expression >2sigma(I)
_cod_data_source_file c2ce06428f.txt
_cod_data_source_block c30b
_cod_depositor_comments
;
The following automatic conversions were performed:

'_symmetry_cell_setting' value 'Triclinic' changed to 'triclinic'
according to /home/saulius/struct/CIF-dictionaries/cif_core.dic
dictionary named 'cif_core.dic' version 2.4.1 from 2010-06-29.

Automatic conversion script
Id: cif_fix_values 1715 2011-07-08 13:25:40Z adriana 
;
_cod_original_sg_symbol_H-M P-1
_cod_original_formula_sum 'C14 H23 Ba O13.50 S'
_cod_database_code 7207581

loop_
_symmetry_equiv_pos_as_xyz
'x, y, z'
'-x, -y, -z'

loop_
_atom_site_label
_atom_site_type_symbol
_atom_site_fract_x
_atom_site_fract_y
_atom_site_fract_z
_atom_site_U_iso_or_equiv
_atom_site_adp_type
_atom_site_occupancy
_atom_site_symmetry_multiplicity
_atom_site_calc_flag
_atom_site_refinement_flags
_atom_site_attached_hydrogens
Ba1 Ba -0.73608(4) -0.367860(19) 0.01546(2) 0.02130(15) Uani 1 1 d . 0
S1 S -1.5188(2) 0.22309(10) 0.17157(10) 0.0248(3) Uani 1 1 d . 0
C1 C -1.2702(11) 0.3394(6) 0.3405(5) 0.0434(15) Uani 1 1 d . 0
H1A H -1.1679 0.3401 0.2948 0.052 Uiso 1 1 calc R 0
C2 C -1.2270(12) 0.3880(6) 0.4449(5) 0.0479(17) Uani 1 1 d . 0
H2A H -1.0945 0.4203 0.4693 0.057 Uiso 1 1 calc R 0
C3 C -1.3792(10) 0.3893(5) 0.5138(4) 0.0342(12) Uani 1 1 d . 0
C4 C -1.5755(11) 0.3396(7) 0.4761(5) 0.055(2) Uani 1 1 d . 0
H4A H -1.6783 0.3385 0.5214 0.066 Uiso 1 1 calc R 0
C5 C -1.6182(11) 0.2920(7) 0.3717(5) 0.0487(18) Uani 1 1 d . 0
H5A H -1.7517 0.2612 0.3469 0.058 Uiso 1 1 calc R 0
C6 C -1.4647(9) 0.2898(4) 0.3040(4) 0.0246(10) Uani 1 1 d . 0
C7 C -1.4281(9) 0.0978(4) 0.1446(4) 0.0253(10) Uani 1 1 d . 0
C8 C -1.5613(9) 0.0273(5) 0.1584(5) 0.0359(13) Uani 1 1 d . 0
H8A H -1.6973 0.0443 0.1807 0.043 Uiso 1 1 calc R 0
C9 C -1.4898(9) -0.0717(4) 0.1383(5) 0.0347(13) Uani 1 1 d . 0
H9A H -1.5781 -0.1210 0.1474 0.042 Uiso 1 1 calc R 0
C10 C -1.2847(8) -0.0952(4) 0.1045(4) 0.0243(11) Uani 1 1 d . 0
C11 C -1.1559(9) -0.0212(4) 0.0946(5) 0.0332(12) Uani 1 1 d . 0
H11A H -1.0177 -0.0363 0.0750 0.040 Uiso 1 1 calc R 0
C12 C -1.2254(9) 0.0768(4) 0.1130(5) 0.0335(12) Uani 1 1 d . 0
H12A H -1.1372 0.1264 0.1042 0.040 Uiso 1 1 calc R 0
C13 C -1.3298(11) 0.4431(6) 0.6276(5) 0.0396(14) Uani 1 1 d . 0
C14 C -1.2063(8) -0.2014(4) 0.0832(4) 0.0257(10) Uani 1 1 d . 0
OW1 O -0.4114(6) -0.4911(3) -0.1037(3) 0.0290(8) Uani 1 1 d D 0
HW1A H -0.333(10) -0.440(4) -0.100(4) 0.043 Uiso 1 1 d D 0
HW1B H -0.447(10) -0.525(4) -0.1662(15) 0.035 Uiso 1 1 d D 0
O1 O -1.1572(9) 0.4930(5) 0.6557(4) 0.0575(14) Uani 1 1 d . 0
OW2 O -1.1122(6) -0.4248(3) 0.0946(3) 0.0300(8) Uani 1 1 d D 0
HW2A H -1.163(11) -0.373(3) 0.088(4) 0.040 Uiso 1 1 d D 0
HW2B H -1.094(12) -0.413(5) 0.1575(14) 0.045 Uiso 1 1 d D 0
O2 O -1.4607(9) 0.4319(6) 0.6876(4) 0.0721(19) Uani 1 1 d . 0
O3 O -1.3408(6) -0.2712(3) 0.0770(3) 0.0359(9) Uani 1 1 d . 0
OW3 O -1.0513(7) -0.3899(3) -0.1405(3) 0.0347(9) Uani 1 1 d D 0
HW3A H -1.069(12) -0.431(4) -0.2023(18) 0.045 Uiso 1 1 d D 0
HW3B H -1.081(13) -0.331(2) -0.136(5) 0.051 Uiso 1 1 d D 0
O4 O -1.0120(6) -0.2131(3) 0.0719(4) 0.0409(11) Uani 1 1 d . 0
OW4 O -0.6951(13) -0.2672(6) 0.2286(5) 0.0754(19) Uani 1 1 d D 0
HW4A H -0.721(14) -0.276(9) 0.282(5) 0.090 Uiso 1 1 d D 0
HW4B H -0.570(7) -0.243(9) 0.234(8) 0.090 Uiso 1 1 d D 0
O5 O -1.3887(7) 0.2708(3) 0.1187(3) 0.0365(9) Uani 1 1 d . 0
OW5 O -1.8622(10) 0.3754(6) 0.6966(5) 0.0695(17) Uani 1 1 d D 0
HW5A H -1.940(11) 0.426(5) 0.711(9) 0.083 Uiso 1 1 d D 0
HW5B H -1.736(5) 0.395(7) 0.694(9) 0.090 Uiso 1 1 d D 0
O6 O -1.7450(7) 0.2148(3) 0.1529(3) 0.0350(9) Uani 1 1 d . 0
OW6 O -1.913(3) -0.0647(15) 0.3053(13) 0.125(5) Uani 0.65 1 d PDU 0
HW6A H -1.89(5) 0.000(3) 0.328(18) 0.175 Uiso 0.65 1 d PD 0
HW6B H -1.87(4) -0.085(17) 0.350(15) 0.175 Uiso 0.65 1 d PD 0
OW7 O -2.047(5) -0.176(2) 0.421(2) 0.145(9) Uani 0.50 1 d PU 2
OW8 O -2.127(5) 0.121(2) 0.381(2) 0.168(10) Uani 0.50 1 d PU 2
OW9 O -1.565(5) 0.060(2) 0.447(2) 0.158(10) Uani 0.50 1 d PU 2
OW10 O -1.636(8) 0.140(4) 0.630(4) 0.184(16) Uani 0.35 1 d PU 2

loop_
_atom_site_aniso_label
_atom_site_aniso_U_11
_atom_site_aniso_U_22
_atom_site_aniso_U_33
_atom_site_aniso_U_23
_atom_site_aniso_U_13
_atom_site_aniso_U_12
Ba1 0.0189(2) 0.0182(2) 0.0270(2) 0.00896(14) 0.00128(12) 0.00110(12)
S1 0.0328(7) 0.0192(6) 0.0228(6) 0.0085(5) -0.0003(5) 0.0033(5)
C1 0.045(4) 0.051(4) 0.028(3) 0.010(3) 0.005(3) -0.013(3)
C2 0.045(4) 0.057(4) 0.032(3) 0.008(3) -0.005(3) -0.023(3)
C3 0.040(3) 0.036(3) 0.020(3) 0.003(2) -0.003(2) 0.000(2)
C4 0.037(3) 0.079(6) 0.032(3) 0.005(3) 0.002(3) -0.012(3)
C5 0.033(3) 0.077(5) 0.023(3) 0.007(3) -0.003(2) -0.010(3)
C6 0.033(3) 0.022(2) 0.017(2) 0.0065(19) -0.0009(19) 0.002(2)
C7 0.029(3) 0.020(2) 0.024(2) 0.006(2) -0.0026(19) 0.005(2)
C8 0.023(3) 0.028(3) 0.058(4) 0.018(3) 0.011(2) 0.007(2)
C9 0.029(3) 0.020(3) 0.059(4) 0.019(3) 0.008(2) 0.000(2)
C10 0.028(3) 0.016(2) 0.022(2) 0.0020(19) -0.0163(19) -0.0056(19)
C11 0.029(3) 0.026(3) 0.047(3) 0.016(2) 0.013(2) 0.006(2)
C12 0.032(3) 0.023(3) 0.046(3) 0.014(2) 0.009(2) -0.001(2)
C13 0.043(4) 0.044(4) 0.026(3) 0.008(3) -0.005(2) 0.001(3)
C14 0.025(3) 0.021(2) 0.028(3) 0.007(2) -0.0024(19) 0.0017(19)
OW1 0.030(2) 0.030(2) 0.0264(19) 0.0114(16) 0.0023(15) -0.0019(15)
O1 0.056(3) 0.071(4) 0.033(3) 0.010(2) -0.013(2) -0.011(3)
OW2 0.034(2) 0.0237(19) 0.033(2) 0.0114(16) 0.0087(16) 0.0044(15)
O2 0.058(3) 0.119(6) 0.028(3) 0.019(3) -0.004(2) -0.017(3)
O3 0.029(2) 0.024(2) 0.052(3) 0.0125(18) -0.0041(18) -0.0035(16)
OW3 0.039(2) 0.030(2) 0.030(2) 0.0053(17) -0.0040(17) 0.0023(18)
O4 0.022(2) 0.027(2) 0.072(3) 0.016(2) 0.007(2) 0.0061(16)
OW4 0.105(5) 0.073(4) 0.039(3) 0.012(3) 0.005(3) -0.009(4)
O5 0.056(3) 0.027(2) 0.031(2) 0.0161(17) 0.0043(18) 0.0009(18)
OW5 0.059(3) 0.100(5) 0.050(3) 0.029(3) 0.009(3) 0.008(3)
O6 0.040(2) 0.031(2) 0.032(2) 0.0093(17) -0.0036(17) 0.0074(18)
OW6 0.126(9) 0.117(9) 0.125(9) 0.040(7) 0.006(7) 0.007(8)
OW7 0.157(12) 0.134(12) 0.144(12) 0.056(9) 0.009(9) -0.019(9)
OW8 0.184(13) 0.154(13) 0.162(13) 0.059(9) -0.009(9) 0.012(9)
OW9 0.155(13) 0.157(13) 0.155(13) 0.053(9) 0.005(9) 0.019(9)
OW10 0.188(18) 0.184(18) 0.178(18) 0.071(11) 0.003(10) -0.001(10)

loop_
_atom_type_symbol
_atom_type_description
_atom_type_scat_dispersion_real
_atom_type_scat_dispersion_imag
_atom_type_scat_source
C C 0.0033 0.0016 'International Tables Vol C Tables 4.2.6.8 and 6.1.1.4'
H H 0.0000 0.0000 'International Tables Vol C Tables 4.2.6.8 and 6.1.1.4'
O O 0.0106 0.0060 'International Tables Vol C Tables 4.2.6.8 and 6.1.1.4'
S S 0.1246 0.1234 'International Tables Vol C Tables 4.2.6.8 and 6.1.1.4'
Ba Ba -0.3244 2.2819 'International Tables Vol C Tables 4.2.6.8 and 6.1.1.4'

loop_
_geom_angle_atom_site_label_1
_geom_angle_atom_site_label_2
_geom_angle_atom_site_label_3
_geom_angle
_geom_angle_site_symmetry_1
_geom_angle_site_symmetry_3
O4 Ba1 O3 105.00(13) . 1_655
O4 Ba1 OW4 72.6(2) . .
O3 Ba1 OW4 68.82(19) 1_655 .
O4 Ba1 OW3 66.85(14) . .
O3 Ba1 OW3 136.81(13) 1_655 .
OW4 Ba1 OW3 136.33(19) . .
O4 Ba1 OW2 120.16(13) . 2_345
O3 Ba1 OW2 134.72(12) 1_655 2_345
OW4 Ba1 OW2 125.82(17) . 2_345
OW3 Ba1 OW2 66.66(12) . 2_345
O4 Ba1 O5 81.14(14) . 2_355
O3 Ba1 O5 69.80(13) 1_655 2_355
OW4 Ba1 O5 122.08(18) . 2_355
OW3 Ba1 O5 67.05(13) . 2_355
OW2 Ba1 O5 112.06(12) 2_345 2_355
O4 Ba1 OW1 155.77(13) . .
O3 Ba1 OW1 68.63(12) 1_655 .
OW4 Ba1 OW1 122.58(19) . .
OW3 Ba1 OW1 101.08(12) . .
OW2 Ba1 OW1 68.70(11) 2_345 .
O5 Ba1 OW1 74.72(12) 2_355 .
O4 Ba1 OW2 69.03(12) . .
O3 Ba1 OW2 141.85(13) 1_655 .
OW4 Ba1 OW2 73.65(18) . .
OW3 Ba1 OW2 77.36(13) . .
OW2 Ba1 OW2 65.81(13) 2_345 .
O5 Ba1 OW2 140.42(12) 2_355 .
OW1 Ba1 OW2 130.80(11) . .
O4 Ba1 OW1 134.78(13) . 2_445
O3 Ba1 OW1 84.98(12) 1_655 2_445
OW4 Ba1 OW1 70.48(19) . 2_445
OW3 Ba1 OW1 132.12(12) . 2_445
OW2 Ba1 OW1 66.24(12) 2_345 2_445
O5 Ba1 OW1 141.55(12) 2_355 2_445
OW1 Ba1 OW1 69.12(12) . 2_445
OW2 Ba1 OW1 76.24(11) . 2_445
O4 Ba1 Ba1 168.75(11) . 2_445
O3 Ba1 Ba1 74.12(9) 1_655 2_445
OW4 Ba1 Ba1 96.99(17) . 2_445
OW3 Ba1 Ba1 121.68(9) . 2_445
OW2 Ba1 Ba1 62.27(9) 2_345 2_445
O5 Ba1 Ba1 108.56(9) 2_355 2_445
OW1 Ba1 Ba1 34.74(8) . 2_445
OW2 Ba1 Ba1 104.47(8) . 2_445
OW1 Ba1 Ba1 34.38(7) 2_445 2_445
O4 Ba1 Ba1 94.79(9) . 2_345
O3 Ba1 Ba1 152.58(9) 1_655 2_345
OW4 Ba1 Ba1 100.27(15) . 2_345
OW3 Ba1 Ba1 68.55(9) . 2_345
OW2 Ba1 Ba1 33.10(8) 2_345 2_345
O5 Ba1 Ba1 133.15(9) 2_355 2_345
OW1 Ba1 Ba1 100.14(8) . 2_345
OW2 Ba1 Ba1 32.71(8) . 2_345
OW1 Ba1 Ba1 67.60(8) 2_445 2_345
Ba1 Ba1 Ba1 82.76(3) 2_445 2_345
O4 Ba1 HW2A 52.8(5) . .
O3 Ba1 HW2A 141.9(12) 1_655 .
OW4 Ba1 HW2A 74.5(12) . .
OW3 Ba1 HW2A 68.6(10) . .
OW2 Ba1 HW2A 76.3(10) 2_345 .
O5 Ba1 HW2A 125.5(5) 2_355 .
OW1 Ba1 HW2A 144.6(9) . .
OW2 Ba1 HW2A 16.7(3) . .
OW1 Ba1 HW2A 92.3(4) 2_445 .
Ba1 Ba1 HW2A 121.1(4) 2_445 .
Ba1 Ba1 HW2A 44.5(8) 2_345 .
O6 S1 O5 119.3(3) . .
O6 S1 C6 108.1(3) . .
O5 S1 C6 107.7(3) . .
O6 S1 C7 108.1(3) . .
O5 S1 C7 108.1(3) . .
C6 S1 C7 104.6(3) . .
C6 C1 C2 120.0(6) . .
C6 C1 H1A 120.0 . .
C2 C1 H1A 120.0 . .
C1 C2 C3 120.6(6) . .
C1 C2 H2A 119.7 . .
C3 C2 H2A 119.7 . .
C2 C3 C4 118.9(6) . .
C2 C3 C13 120.0(6) . .
C4 C3 C13 121.1(6) . .
C5 C4 C3 120.1(6) . .
C5 C4 H4A 119.9 . .
C3 C4 H4A 119.9 . .
C6 C5 C4 120.5(6) . .
C6 C5 H5A 119.8 . .
C4 C5 H5A 119.8 . .
C1 C6 C5 119.8(5) . .
C1 C6 S1 120.6(4) . .
C5 C6 S1 119.5(4) . .
C8 C7 C12 122.7(5) . .
C8 C7 S1 118.5(4) . .
C12 C7 S1 118.8(4) . .
C7 C8 C9 118.8(5) . .
C7 C8 H8A 120.6 . .
C9 C8 H8A 120.6 . .
C10 C9 C8 119.4(5) . .
C10 C9 H9A 120.3 . .
C8 C9 H9A 120.3 . .
C11 C10 C9 119.4(5) . .
C11 C10 C14 120.8(5) . .
C9 C10 C14 119.7(5) . .
C10 C11 C12 121.7(5) . .
C10 C11 H11A 119.1 . .
C12 C11 H11A 119.1 . .
C7 C12 C11 117.8(5) . .
C7 C12 H12A 121.1 . .
C11 C12 H12A 121.1 . .
O1 C13 O2 124.2(6) . .
O1 C13 C3 117.6(6) . .
O2 C13 C3 118.1(6) . .
O4 C14 O3 125.0(5) . .
O4 C14 C10 117.1(5) . .
O3 C14 C10 117.9(5) . .
Ba1 OW1 Ba1 110.88(12) . 2_445
Ba1 OW1 HW1A 94(5) . .
Ba1 OW1 HW1A 120(5) 2_445 .
Ba1 OW1 HW1B 115(5) . .
Ba1 OW1 HW1B 108(4) 2_445 .
HW1A OW1 HW1B 108.2(18) . .
Ba1 OW2 Ba1 114.19(13) 2_345 .
Ba1 OW2 HW2A 125(5) 2_345 .
Ba1 OW2 HW2A 85(5) . .
Ba1 OW2 HW2B 111(4) 2_345 .
Ba1 OW2 HW2B 111(5) . .
HW2A OW2 HW2B 108.7(18) . .
C14 O3 Ba1 150.8(4) . 1_455
Ba1 OW3 HW3A 133(5) . .
Ba1 OW3 HW3B 108(5) . .
HW3A OW3 HW3B 108.7(18) . .
C14 O4 Ba1 139.0(4) . .
Ba1 OW4 HW4A 141(8) . .
Ba1 OW4 HW4B 99(7) . .
HW4A OW4 HW4B 109.1(18) . .
S1 O5 Ba1 161.2(3) . 2_355
HW5A OW5 HW5B 109.3(18) . .
HW6A OW6 HW6B 109.2(19) . .

loop_
_geom_bond_atom_site_label_1
_geom_bond_atom_site_label_2
_geom_bond_distance
_geom_bond_site_symmetry_2
Ba1 O4 2.724(4) .
Ba1 O3 2.756(4) 1_655
Ba1 OW4 2.789(6) .
Ba1 OW3 2.845(4) .
Ba1 OW2 2.850(4) 2_345
Ba1 O5 2.855(4) 2_355
Ba1 OW1 2.868(4) .
Ba1 OW2 2.880(4) .
Ba1 OW1 2.894(4) 2_445
Ba1 Ba1 4.7456(14) 2_445
Ba1 Ba1 4.8104(14) 2_345
Ba1 HW2A 2.93(7) .
S1 O6 1.438(5) .
S1 O5 1.444(4) .
S1 C6 1.756(5) .
S1 C7 1.777(5) .
C1 C6 1.377(8) .
C1 C2 1.380(9) .
C1 H1A 0.9300 .
C2 C3 1.386(9) .
C2 H2A 0.9300 .
C3 C4 1.390(9) .
C3 C13 1.506(8) .
C4 C5 1.378(9) .
C4 H4A 0.9300 .
C5 C6 1.377(8) .
C5 H5A 0.9300 .
C7 C8 1.359(8) .
C7 C12 1.372(8) .
C8 C9 1.407(8) .
C8 H8A 0.9300 .
C9 C10 1.400(8) .
C9 H9A 0.9300 .
C10 C11 1.358(8) .
C10 C14 1.514(7) .
C11 C12 1.393(8) .
C11 H11A 0.9300 .
C12 H12A 0.9300 .
C13 O1 1.246(9) .
C13 O2 1.252(9) .
C14 O4 1.250(7) .
C14 O3 1.257(7) .
OW1 Ba1 2.894(4) 2_445
OW1 HW1A 0.844(10) .
OW1 HW1B 0.845(10) .
OW2 Ba1 2.850(4) 2_345
OW2 HW2A 0.845(10) .
OW2 HW2B 0.841(10) .
O3 Ba1 2.756(4) 1_455
OW3 HW3A 0.840(10) .
OW3 HW3B 0.843(10) .
OW4 HW4A 0.840(10) .
OW4 HW4B 0.841(10) .
O5 Ba1 2.855(4) 2_355
OW5 HW5A 0.840(10) .
OW5 HW5B 0.841(10) .
OW6 HW6A 0.841(10) .
OW6 HW6B 0.841(10) .
